data_4068519
loop_
_publ_author_name
'Dietrich, H. Martin'
'Ziller, Joseph W.'
'Anwander, Reiner'
'Evans, William J.'

_publ_section_title
;
 Reactivity of (C5Me5)2UMe2and (C5Me5)2UMeCl toward Group 13 Alkyls
;
_journal_issue 4
_journal_name_full Organometallics
_journal_page_first 1173
_journal_paper_doi 10.1021/om800914w
_journal_volume 28
_journal_year 2009
_chemical_formula_sum 'C30 H59 Al3 U'
_chemical_formula_weight 738.74
_chemical_name_systematic
; 
 ? 
;
_space_group_IT_number 19
_symmetry_cell_setting orthorhombic
_symmetry_space_group_name_Hall 'P 2ac 2ab'
_symmetry_space_group_name_H-M 'P 21 21 21'
_atom_sites_solution_hydrogens geom
_atom_sites_solution_primary direct
_atom_sites_solution_secondary difmap
_audit_creation_method SHELXTL
_cell_angle_alpha 90.00
_cell_angle_beta 90.00
_cell_angle_gamma 90.00
_cell_formula_units_Z 4
_cell_length_a 9.5861(14)
_cell_length_b 12.0189(17)
_cell_length_c 30.141(4)
_cell_measurement_temperature 163(2)
_cell_volume 3472.7(8)
_computing_cell_refinement 'Bruker SMART/SAINT'
_computing_data_collection 'Bruker SMART'
_computing_data_reduction 'Bruker SAINT'
_computing_molecular_graphics 'Bruker SHELXTL'
_computing_publication_material 'Bruker SHELXTL'
_computing_structure_refinement 'Bruker SHELXTL'
_computing_structure_solution 'Bruker SHELXTL'
_diffrn_ambient_temperature 163(2)
_diffrn_measured_fraction_theta_full 1.000
_diffrn_measured_fraction_theta_max 1.000
_diffrn_measurement_device_type 'CCD area detector'
_diffrn_measurement_method 'phi and omega scans'
_diffrn_radiation_monochromator graphite
_diffrn_radiation_source 'normal-focus sealed tube'
_diffrn_radiation_type MoK\a
_diffrn_radiation_wavelength 0.71073
_diffrn_reflns_av_R_equivalents 0.0438
_diffrn_reflns_av_sigmaI/netI 0.0308
_diffrn_reflns_limit_h_max 12
_diffrn_reflns_limit_h_min -12
_diffrn_reflns_limit_k_max 15
_diffrn_reflns_limit_k_min -15
_diffrn_reflns_limit_l_max 38
_diffrn_reflns_limit_l_min -38
_diffrn_reflns_number 41926
_diffrn_reflns_theta_full 27.10
_diffrn_reflns_theta_max 27.10
_diffrn_reflns_theta_min 1.35
_diffrn_standards_decay_% '< 1.0'
_diffrn_standards_interval_count 'initial 50 frames recollected'
_diffrn_standards_number '50 frames'
_exptl_absorpt_coefficient_mu 4.765
_exptl_absorpt_correction_T_max 0.7630
_exptl_absorpt_correction_T_min 0.4344
_exptl_absorpt_correction_type multi-scan
_exptl_absorpt_process_details 'Bruker SADABS'
_exptl_crystal_colour red
_exptl_crystal_density_diffrn 1.413
_exptl_crystal_density_meas ?
_exptl_crystal_density_method 'not measured'
_exptl_crystal_description plate
_exptl_crystal_F_000 1480
_exptl_crystal_size_max 0.21
_exptl_crystal_size_mid 0.18
_exptl_crystal_size_min 0.06
_refine_diff_density_max 4.623
_refine_diff_density_min -1.733
_refine_diff_density_rms 0.116
_refine_ls_abs_structure_details 'Flack H D (1983), Acta Cryst. A39, 876-881'
_refine_ls_abs_structure_Flack 0.328(7)
_refine_ls_extinction_method none
_refine_ls_goodness_of_fit_ref 1.121
_refine_ls_hydrogen_treatment constr
_refine_ls_matrix_type full
_refine_ls_number_parameters 352
_refine_ls_number_reflns 7678
_refine_ls_number_restraints 11
_refine_ls_restrained_S_all 1.120
_refine_ls_R_factor_all 0.0335
_refine_ls_R_factor_gt 0.0294
_refine_ls_shift/su_max 0.002
_refine_ls_shift/su_mean 0.000
_refine_ls_structure_factor_coef Fsqd
_refine_ls_weighting_details 'calc w=1/[\s^2^(Fo^2^)+(0.0323P)^2^+6.1850P] where P=(Fo^2^+2Fc^2^)/3'
_refine_ls_weighting_scheme calc
_refine_ls_wR_factor_gt 0.0672
_refine_ls_wR_factor_ref 0.0689
_reflns_number_gt 7231
_reflns_number_total 7678
_reflns_threshold_expression >2sigma(I)
_cod_data_source_file om800914w_si_002.cif
_cod_data_source_block hmd1
_cod_depositor_comments
;
The following automatic conversions were performed:

'_symmetry_cell_setting' value 'Orthorhombic' changed to
'orthorhombic' according to
/home/saulius/struct/CIF-dictionaries/cif_core.dic dictionary named
'cif_core.dic' version 2.4.2 from 2011-04-26.

Automatic conversion script
Id: cif_fix_values 1715 2011-07-08 13:25:40Z adriana 

The following automatic conversions were performed:

'_exptl_crystal_density_meas' value 'n/a' was changed to '?' - the
value is perceived as not measured.

Automatic conversion script
Id: cif_fix_values 3008 2015-01-20 13:52:24Z robertas 
;
_cod_original_cell_volume 3472.7(9)
_cod_original_sg_symbol_H-M P2(1)2(1)2(1)
_cod_database_code 4068519

loop_
_symmetry_equiv_pos_as_xyz
'x, y, z'
'-x+1/2, -y, z+1/2'
'-x, y+1/2, -z+1/2'
'x+1/2, -y+1/2, -z'

loop_
_atom_site_label
_atom_site_type_symbol
_atom_site_fract_x
_atom_site_fract_y
_atom_site_fract_z
_atom_site_U_iso_or_equiv
_atom_site_adp_type
_atom_site_occupancy
_atom_site_symmetry_multiplicity
_atom_site_calc_flag
_atom_site_refinement_flags
U1 U 1.469575(18) 0.295710(14) 0.119841(6) 0.01544(5) Uani 1 1 d .
Al1 Al 1.52812(18) 0.68643(11) 0.13032(5) 0.0202(3) Uani 1 1 d .
Al2 Al 1.8119(2) 0.74187(15) 0.08630(7) 0.0288(4) Uani 1 1 d .
Al3 Al 1.94605(16) 0.72824(14) 0.16210(7) 0.0296(4) Uani 1 1 d .
C1 C 1.6255(6) 0.2119(7) 0.18894(18) 0.0303(13) Uani 1 1 d .
C2 C 1.5113(7) 0.1408(5) 0.18298(17) 0.0322(15) Uani 1 1 d .
C3 C 1.3872(6) 0.1944(6) 0.19560(18) 0.0245(12) Uani 1 1 d .
C4 C 1.4266(5) 0.3043(5) 0.20757(16) 0.0226(11) Uani 1 1 d .
C5 C 1.5709(5) 0.3163(4) 0.20394(17) 0.0217(12) Uani 1 1 d .
C6 C 1.7768(7) 0.1808(8) 0.1869(2) 0.054(2) Uani 1 1 d .
H6A H 1.8042 0.1449 0.2148 0.080 Uiso 1 1 calc R
H6B H 1.8332 0.2479 0.1824 0.080 Uiso 1 1 calc R
H6C H 1.7921 0.1292 0.1622 0.080 Uiso 1 1 calc R
C7 C 1.5207(10) 0.0197(5) 0.1684(2) 0.053(2) Uani 1 1 d .
H7A H 1.5635 0.0158 0.1389 0.079 Uiso 1 1 calc R
H7B H 1.4269 -0.0125 0.1672 0.079 Uiso 1 1 calc R
H7C H 1.5779 -0.0220 0.1896 0.079 Uiso 1 1 calc R
C8 C 1.2440(7) 0.1483(6) 0.2020(2) 0.0412(17) Uani 1 1 d .
H8A H 1.2332 0.0808 0.1841 0.062 Uiso 1 1 calc R
H8B H 1.1748 0.2037 0.1927 0.062 Uiso 1 1 calc R
H8C H 1.2299 0.1302 0.2334 0.062 Uiso 1 1 calc R
C9 C 1.3254(7) 0.3914(6) 0.2245(2) 0.0348(15) Uani 1 1 d .
H9A H 1.3037 0.3766 0.2557 0.052 Uiso 1 1 calc R
H9B H 1.2394 0.3885 0.2069 0.052 Uiso 1 1 calc R
H9C H 1.3676 0.4653 0.2217 0.052 Uiso 1 1 calc R
C10 C 1.6572(8) 0.4139(6) 0.2192(2) 0.0418(18) Uani 1 1 d .
H10A H 1.6022 0.4823 0.2166 0.063 Uiso 1 1 calc R
H10B H 1.7410 0.4199 0.2007 0.063 Uiso 1 1 calc R
H10C H 1.6845 0.4030 0.2502 0.063 Uiso 1 1 calc R
C11 C 1.3858(6) 0.3223(4) 0.03424(17) 0.0197(12) Uani 1 1 d .
C12 C 1.3901(5) 0.2057(6) 0.04139(17) 0.0239(11) Uani 1 1 d .
C13 C 1.2804(6) 0.1777(4) 0.07175(18) 0.0224(12) Uani 1 1 d .
C14 C 1.2125(5) 0.2790(5) 0.08340(18) 0.0236(12) Uani 1 1 d .
C15 C 1.2773(5) 0.3663(4) 0.06071(18) 0.0198(11) Uani 1 1 d .
C16 C 1.4766(7) 0.3846(5) 0.00187(17) 0.0309(12) Uani 1 1 d .
H16A H 1.5691 0.3500 0.0008 0.046 Uiso 1 1 calc R
H16B H 1.4857 0.4622 0.0114 0.046 Uiso 1 1 calc R
H16C H 1.4341 0.3821 -0.0277 0.046 Uiso 1 1 calc R
C17 C 1.4799(7) 0.1228(5) 0.01705(19) 0.0348(13) Uani 1 1 d .
H17A H 1.4327 0.0996 -0.0102 0.052 Uiso 1 1 calc R
H17B H 1.4959 0.0578 0.0360 0.052 Uiso 1 1 calc R
H17C H 1.5695 0.1573 0.0096 0.052 Uiso 1 1 calc R
C18 C 1.2374(7) 0.0602(5) 0.0830(2) 0.0341(15) Uani 1 1 d .
H18A H 1.1658 0.0618 0.1062 0.051 Uiso 1 1 calc R
H18B H 1.3188 0.0187 0.0937 0.051 Uiso 1 1 calc R
H18C H 1.1998 0.0238 0.0565 0.051 Uiso 1 1 calc R
C19 C 1.0825(5) 0.2900(6) 0.11116(18) 0.0342(13) Uani 1 1 d .
H19A H 1.1029 0.3348 0.1375 0.051 Uiso 1 1 calc R
H19B H 1.0507 0.2160 0.1203 0.051 Uiso 1 1 calc R
H19C H 1.0093 0.3264 0.0937 0.051 Uiso 1 1 calc R
C20 C 1.2267(6) 0.4861(5) 0.0620(2) 0.0288(13) Uani 1 1 d .
H20A H 1.1366 0.4916 0.0468 0.043 Uiso 1 1 calc R
H20B H 1.2948 0.5341 0.0471 0.043 Uiso 1 1 calc R
H20C H 1.2160 0.5098 0.0929 0.043 Uiso 1 1 calc R
C21 C 1.6912(6) 0.2534(6) 0.0872(2) 0.0289(13) Uani 1 1 d D
C22 C 1.5194(6) 0.5132(4) 0.12201(18) 0.0213(9) Uani 1 1 d D
C23 C 1.4125(6) 0.7158(5) 0.1836(2) 0.0318(13) Uani 1 1 d .
H23A H 1.4113 0.7958 0.1897 0.048 Uiso 1 1 calc R
H23B H 1.4520 0.6762 0.2091 0.048 Uiso 1 1 calc R
H23C H 1.3171 0.6897 0.1783 0.048 Uiso 1 1 calc R
C24 C 1.4556(7) 0.7595(5) 0.0759(2) 0.0318(13) Uani 1 1 d .
H24A H 1.4595 0.8404 0.0795 0.048 Uiso 1 1 calc R
H24B H 1.3587 0.7365 0.0709 0.048 Uiso 1 1 calc R
H24C H 1.5126 0.7375 0.0504 0.048 Uiso 1 1 calc R
C25 C 1.7312(6) 0.7271(4) 0.1478(2) 0.0239(12) Uani 1 1 d D
C26 C 2.0391(8) 0.7518(6) 0.0999(3) 0.0460(17) Uani 1 1 d D
C27 C 1.7834(9) 0.8936(6) 0.0631(3) 0.059(2) Uani 1 1 d .
H27A H 1.7328 0.8898 0.0349 0.088 Uiso 1 1 calc R
H27B H 1.8741 0.9293 0.0584 0.088 Uiso 1 1 calc R
H27C H 1.7292 0.9371 0.0845 0.088 Uiso 1 1 calc R
C28 C 1.7958(8) 0.6076(6) 0.0492(2) 0.0481(19) Uani 1 1 d .
H28A H 1.7435 0.6254 0.0222 0.072 Uiso 1 1 calc R
H28B H 1.7466 0.5494 0.0657 0.072 Uiso 1 1 calc R
H28C H 1.8892 0.5812 0.0412 0.072 Uiso 1 1 calc R
C29 C 2.0021(7) 0.8587(6) 0.1973(3) 0.057(2) Uani 1 1 d .
H29A H 2.0507 0.8339 0.2242 0.086 Uiso 1 1 calc R
H29B H 1.9191 0.9014 0.2057 0.086 Uiso 1 1 calc R
H29C H 2.0646 0.9057 0.1797 0.086 Uiso 1 1 calc R
C30 C 2.0041(7) 0.5791(6) 0.1819(3) 0.0465(18) Uani 1 1 d .
H30A H 2.0527 0.5851 0.2104 0.070 Uiso 1 1 calc R
H30B H 2.0668 0.5463 0.1598 0.070 Uiso 1 1 calc R
H30C H 1.9216 0.5317 0.1854 0.070 Uiso 1 1 calc R
H21A H 1.698(7) 0.278(6) 0.0571(8) 0.039(6) Uiso 1 1 d D
H21B H 1.776(4) 0.282(6) 0.100(2) 0.039(6) Uiso 1 1 d D
H21C H 1.700(7) 0.1754(14) 0.094(2) 0.039(6) Uiso 1 1 d D
H22A H 1.514(7) 0.499(5) 0.0907(4) 0.039(6) Uiso 1 1 d D
H22B H 1.605(3) 0.489(5) 0.1352(19) 0.039(6) Uiso 1 1 d D
H22C H 1.429(3) 0.490(5) 0.132(2) 0.039(6) Uiso 1 1 d D
H25A H 1.710(6) 0.791(3) 0.1658(18) 0.039(6) Uiso 1 1 d D
H25B H 1.712(7) 0.660(3) 0.164(2) 0.039(6) Uiso 1 1 d D
H26A H 2.033(7) 0.698(4) 0.0763(14) 0.039(6) Uiso 1 1 d D
H26B H 2.133(3) 0.735(5) 0.108(2) 0.039(6) Uiso 1 1 d D
H26C H 2.070(7) 0.821(3) 0.088(2) 0.039(6) Uiso 1 1 d D

loop_
_atom_site_aniso_label
_atom_site_aniso_U_11
_atom_site_aniso_U_22
_atom_site_aniso_U_33
_atom_site_aniso_U_23
_atom_site_aniso_U_13
_atom_site_aniso_U_12
U1 0.01606(8) 0.01454(7) 0.01571(8) 0.00047(7) -0.00115(8) -0.00123(7)
Al1 0.0215(6) 0.0150(7) 0.0243(8) -0.0009(5) 0.0002(7) -0.0006(7)
Al2 0.0295(10) 0.0220(8) 0.0350(10) 0.0030(7) 0.0094(8) -0.0018(7)
Al3 0.0149(9) 0.0256(9) 0.0482(11) -0.0052(7) -0.0004(7) -0.0005(6)
C1 0.024(3) 0.047(4) 0.019(3) 0.012(3) -0.003(2) 0.005(3)
C2 0.051(4) 0.027(3) 0.018(3) 0.006(2) -0.007(3) 0.002(3)
C3 0.025(3) 0.027(3) 0.021(3) 0.007(3) -0.001(2) -0.004(3)
C4 0.021(3) 0.031(3) 0.016(2) 0.004(2) 0.0010(19) 0.003(3)
C5 0.017(3) 0.027(3) 0.020(3) 0.007(2) -0.0047(19) -0.001(2)
C6 0.035(4) 0.090(7) 0.035(4) 0.021(4) -0.008(3) 0.022(4)
C7 0.090(6) 0.025(3) 0.044(4) 0.004(3) -0.010(4) 0.015(4)
C8 0.047(4) 0.047(4) 0.030(4) 0.020(3) 0.001(3) -0.021(3)
C9 0.044(4) 0.037(4) 0.023(3) 0.001(3) 0.004(3) 0.008(3)
C10 0.044(4) 0.053(4) 0.029(4) 0.010(3) -0.012(3) -0.021(3)
C11 0.020(3) 0.022(3) 0.018(3) -0.0002(19) -0.005(2) 0.000(2)
C12 0.023(3) 0.026(3) 0.023(3) -0.006(3) -0.006(2) 0.002(3)
C13 0.027(3) 0.018(3) 0.023(3) -0.001(2) -0.007(2) -0.002(2)
C14 0.014(2) 0.031(3) 0.026(3) -0.001(2) -0.004(2) 0.001(2)
C15 0.017(3) 0.019(3) 0.024(3) -0.004(2) -0.008(2) 0.004(2)
C16 0.037(3) 0.035(3) 0.021(2) 0.006(2) 0.001(3) -0.001(3)
C17 0.035(3) 0.036(3) 0.033(3) -0.014(3) 0.000(3) 0.011(3)
C18 0.042(4) 0.022(3) 0.038(4) 0.003(3) -0.011(3) -0.007(3)
C19 0.017(2) 0.052(3) 0.034(3) -0.002(3) 0.002(2) -0.002(3)
C20 0.028(3) 0.018(3) 0.041(3) -0.004(2) -0.014(3) 0.006(2)
C21 0.019(3) 0.041(3) 0.026(3) 0.003(3) -0.005(2) 0.001(2)
C22 0.029(2) 0.020(2) 0.015(2) 0.004(2) -0.005(3) 0.004(2)
C23 0.031(3) 0.025(3) 0.039(3) -0.009(3) 0.002(3) -0.003(3)
C24 0.033(3) 0.024(3) 0.038(3) 0.003(2) -0.004(3) 0.002(3)
C25 0.019(3) 0.021(3) 0.032(3) -0.001(2) 0.006(2) -0.002(2)
C26 0.022(3) 0.050(4) 0.066(5) 0.002(3) 0.021(4) -0.003(3)
C27 0.058(5) 0.038(4) 0.081(6) 0.033(4) 0.013(4) 0.003(4)
C28 0.058(5) 0.048(4) 0.038(4) -0.015(3) 0.019(4) -0.004(4)
C29 0.023(4) 0.058(5) 0.091(6) -0.032(4) -0.006(3) -0.008(3)
C30 0.027(4) 0.045(4) 0.067(5) 0.008(3) 0.002(3) 0.010(3)

loop_
_atom_type_symbol
_atom_type_description
_atom_type_scat_dispersion_real
_atom_type_scat_dispersion_imag
_atom_type_scat_source
C C 0.0033 0.0016 'International Tables Vol C Tables 4.2.6.8 and 6.1.1.4'
H H 0.0000 0.0000 'International Tables Vol C Tables 4.2.6.8 and 6.1.1.4'
Al Al 0.0645 0.0514 'International Tables Vol C Tables 4.2.6.8 and 6.1.1.4'
U U -9.6767 9.6646 'International Tables Vol C Tables 4.2.6.8 and 6.1.1.4'

loop_
_geom_angle_atom_site_label_1
_geom_angle_atom_site_label_2
_geom_angle_atom_site_label_3
_geom_angle
Cnt1 U1 C21 101.5
Cnt1 U1 C22 104.7
Cnt2 U1 C21 102.8
Cnt2 U1 C22 104.9
Cnt1 U1 Cnt2 140.1
C21 U1 C22 93.4(2)
C21 U1 C4 123.34(18)
C22 U1 C4 88.01(18)
C21 U1 C2 90.6(2)
C22 U1 C2 129.50(17)
C4 U1 C2 49.59(19)
C21 U1 C15 113.67(19)
C22 U1 C15 80.20(16)
C4 U1 C15 122.31(16)
C2 U1 C15 141.73(19)
C21 U1 C3 120.6(2)
C22 U1 C3 118.31(18)
C4 U1 C3 30.60(19)
C2 U1 C3 30.17(19)
C15 U1 C3 119.95(17)
C21 U1 C14 128.73(18)
C22 U1 C14 104.27(17)
C4 U1 C14 105.28(16)
C2 U1 C14 111.78(19)
C15 U1 C14 29.97(17)
C3 U1 C14 92.49(17)
C21 U1 C12 78.86(19)
C22 U1 C12 117.68(19)
C4 U1 C12 146.49(18)
C2 U1 C12 112.49(19)
C15 U1 C12 50.03(17)
C3 U1 C12 118.34(17)
C14 U1 C12 50.21(16)
C21 U1 C13 105.2(2)
C22 U1 C13 130.20(16)
C4 U1 C13 116.35(17)
C2 U1 C13 96.62(17)
C15 U1 C13 49.99(16)
C3 U1 C13 91.18(17)
C14 U1 C13 30.44(16)
C12 U1 C13 30.62(17)
C21 U1 C11 84.14(19)
C22 U1 C11 87.75(16)
C4 U1 C11 152.40(17)
C2 U1 C11 142.69(16)
C15 U1 C11 30.22(16)
C3 U1 C11 140.09(16)
C14 U1 C11 49.83(16)
C12 U1 C11 30.29(19)
C13 U1 C11 50.15(16)
C21 U1 C5 94.84(19)
C22 U1 C5 79.87(16)
C4 U1 C5 29.91(17)
C2 U1 C5 49.64(16)
C15 U1 C5 145.95(16)
C3 U1 C5 50.20(16)
C14 U1 C5 135.15(16)
C12 U1 C5 161.42(18)
C13 U1 C5 141.29(16)
C11 U1 C5 167.50(16)
C21 U1 C1 75.59(19)
C22 U1 C1 104.1(2)
C4 U1 C1 49.53(17)
C2 U1 C1 29.8(2)
C15 U1 C1 169.81(17)
C3 U1 C1 49.87(17)
C14 U1 C1 140.72(19)
C12 U1 C1 131.8(2)
C13 U1 C1 125.0(2)
C11 U1 C1 156.96(17)
C5 U1 C1 30.29(19)
C23 Al1 C24 113.2(3)
C23 Al1 C25 106.0(2)
C24 Al1 C25 115.8(3)
C23 Al1 C22 104.5(2)
C24 Al1 C22 109.0(2)
C25 Al1 C22 107.5(2)
C28 Al2 C27 123.0(4)
C28 Al2 C25 114.8(3)
C27 Al2 C25 110.8(3)
C28 Al2 C26 103.1(3)
C27 Al2 C26 98.7(3)
C25 Al2 C26 102.2(3)
C28 Al2 Al3 118.8(3)
C27 Al2 Al3 115.7(3)
C25 Al2 Al3 51.87(17)
C26 Al2 Al3 50.4(2)
C29 Al3 C30 119.0(4)
C29 Al3 C26 105.0(3)
C30 Al3 C26 105.9(3)
C29 Al3 C25 112.5(3)
C30 Al3 C25 109.4(3)
C26 Al3 C25 103.6(3)
C29 Al3 Al2 123.6(3)
C30 Al3 Al2 117.3(2)
C26 Al3 Al2 54.7(2)
C25 Al3 Al2 48.98(17)
C2 C1 C5 106.8(5)
C2 C1 C6 126.8(7)
C5 C1 C6 125.8(7)
C2 C1 U1 72.7(3)
C5 C1 U1 73.8(3)
C6 C1 U1 125.8(4)
C1 C2 C3 110.3(5)
C1 C2 C7 125.0(7)
C3 C2 C7 124.5(6)
C1 C2 U1 77.6(3)
C3 C2 U1 75.4(3)
C7 C2 U1 117.7(4)
C2 C3 C4 105.7(5)
C2 C3 C8 130.0(6)
C4 C3 C8 123.8(6)
C2 C3 U1 74.4(3)
C4 C3 U1 73.6(3)
C8 C3 U1 123.0(4)
C5 C4 C3 109.8(5)
C5 C4 C9 126.2(6)
C3 C4 C9 123.9(5)
C5 C4 U1 76.9(3)
C3 C4 U1 75.8(3)
C9 C4 U1 117.2(4)
C4 C5 C1 107.3(5)
C4 C5 C10 126.9(6)
C1 C5 C10 125.3(5)
C4 C5 U1 73.1(3)
C1 C5 U1 75.9(3)
C10 C5 U1 123.4(4)
C15 C11 C12 107.8(5)
C15 C11 C16 127.2(5)
C12 C11 C16 124.9(5)
C15 C11 U1 74.1(3)
C12 C11 U1 74.4(3)
C16 C11 U1 120.1(4)
C11 C12 C13 107.9(5)
C11 C12 C17 126.5(5)
C13 C12 C17 125.1(6)
C11 C12 U1 75.3(3)
C13 C12 U1 75.1(3)
C17 C12 U1 121.9(4)
C14 C13 C12 107.0(5)
C14 C13 C18 128.3(5)
C12 C13 C18 124.3(5)
C14 C13 U1 74.2(3)
C12 C13 U1 74.3(3)
C18 C13 U1 123.3(4)
C15 C14 C13 108.5(5)
C15 C14 C19 125.0(6)
C13 C14 C19 126.1(6)
C15 C14 U1 74.8(3)
C13 C14 U1 75.4(3)
C19 C14 U1 121.4(4)
C14 C15 C11 108.8(5)
C14 C15 C20 123.8(5)
C11 C15 C20 127.1(5)
C14 C15 U1 75.2(3)
C11 C15 U1 75.7(3)
C20 C15 U1 119.9(3)
Al1 C22 U1 170.3(3)
Al2 C25 Al1 98.4(3)
Al2 C25 Al3 79.2(2)
Al1 C25 Al3 166.3(3)
Al3 C26 Al2 75.0(2)

loop_
_geom_bond_atom_site_label_1
_geom_bond_atom_site_label_2
_geom_bond_distance
U1 C21 2.395(6)
U1 C22 2.658(5)
U1 C4 2.678(5)
U1 C2 2.692(5)
U1 C15 2.701(5)
U1 C3 2.705(5)
U1 C14 2.706(5)
U1 C12 2.710(5)
U1 C13 2.720(5)
U1 C11 2.721(5)
U1 C5 2.726(5)
U1 C1 2.754(5)
U1 Cnt1 2.431
U1 Cnt2 2.429
Al1 C23 1.983(6)
Al1 C24 1.986(6)
Al1 C25 2.076(6)
Al1 C22 2.099(5)
Al2 C28 1.970(7)
Al2 C27 1.972(7)
Al2 C25 2.018(6)
Al2 C26 2.219(8)
Al2 Al3 2.627(3)
Al3 C29 1.968(7)
Al3 C30 1.969(7)
Al3 C26 2.094(7)
Al3 C25 2.104(6)
C1 C2 1.400(9)
C1 C5 1.432(9)
C1 C6 1.500(8)
C2 C3 1.405(9)
C2 C7 1.523(8)
C3 C4 1.421(9)
C3 C8 1.493(8)
C4 C5 1.395(8)
C4 C9 1.515(8)
C5 C10 1.508(8)
C11 C15 1.413(8)
C11 C12 1.419(9)
C11 C16 1.507(8)
C12 C13 1.434(8)
C12 C17 1.507(8)
C13 C14 1.425(8)
C13 C18 1.510(7)
C14 C15 1.398(8)
C14 C19 1.507(7)
C15 C20 1.520(7)
